data_4515774
loop_
_publ_author_name
'Zuo, Zhijun'
'Wang, Hui'
'Diao, Yunxia'
'Ge, Yicong'
'Liu, Jingjing'
'Luan, Xinjun'

_publ_section_title
;
 Palladium-Catalyzed Aryne Insertion/Arene Dearomatization Domino
 Reaction: A Highly Chemoselective Route to Spirofluorenes
;
_journal_issue 12
_journal_name_full 'ACS Catalysis'
_journal_page_first 11029
_journal_paper_doi 10.1021/acscatal.8b03655
_journal_volume 8
_journal_year 2018
_chemical_formula_sum 'C26 H20 O2'
_chemical_formula_weight 364.42
_space_group_IT_number 14
_space_group_name_Hall '-P 2yn'
_space_group_name_H-M_alt 'P 1 21/n 1'
_symmetry_cell_setting monoclinic
_symmetry_space_group_name_H-M 'P 1 21/n 1'
_atom_sites_solution_hydrogens geom
_atom_sites_solution_primary direct
_atom_sites_solution_secondary difmap
_audit_creation_method SHELXL-97
_cell_angle_alpha 90.00
_cell_angle_beta 91.141(5)
_cell_angle_gamma 90.00
_cell_formula_units_Z 4
_cell_length_a 12.157(3)
_cell_length_b 12.525(2)
_cell_length_c 12.945(3)
_cell_measurement_reflns_used 646
_cell_measurement_temperature 296(2)
_cell_measurement_theta_max 17.37
_cell_measurement_theta_min 2.28
_cell_volume 1970.7(7)
_computing_cell_refinement 'Bruker SAINT'
_computing_data_collection 'Bruker APEX2'
_computing_data_reduction 'Bruker SAINT'
_computing_molecular_graphics 'Bruker SHELXTL'
_computing_publication_material 'Bruker SHELXTL'
_computing_structure_refinement 'SHELXL-97 (Sheldrick, 2008)'
_computing_structure_solution 'SHELXS-97 (Sheldrick, 2008)'
_diffrn_ambient_temperature 296(2)
_diffrn_measured_fraction_theta_full 0.999
_diffrn_measured_fraction_theta_max 0.999
_diffrn_measurement_device_type 'Bruker APEX-II CCD'
_diffrn_measurement_method '\f and \w scans'
_diffrn_radiation_monochromator graphite
_diffrn_radiation_source 'fine-focus sealed tube'
_diffrn_radiation_type MoK\a
_diffrn_radiation_wavelength 0.71073
_diffrn_reflns_av_R_equivalents 0.0712
_diffrn_reflns_av_sigmaI/netI 0.0925
_diffrn_reflns_limit_h_max 11
_diffrn_reflns_limit_h_min -14
_diffrn_reflns_limit_k_max 9
_diffrn_reflns_limit_k_min -14
_diffrn_reflns_limit_l_max 15
_diffrn_reflns_limit_l_min -14
_diffrn_reflns_number 9830
_diffrn_reflns_theta_full 25.09
_diffrn_reflns_theta_max 25.09
_diffrn_reflns_theta_min 2.26
_exptl_absorpt_coefficient_mu 0.076
_exptl_absorpt_correction_T_max 0.9899
_exptl_absorpt_correction_T_min 0.9740
_exptl_absorpt_correction_type none
_exptl_crystal_colour white
_exptl_crystal_density_diffrn 1.228
_exptl_crystal_density_meas 1.220
_exptl_crystal_density_method 'not measured'
_exptl_crystal_description block
_exptl_crystal_F_000 768
_exptl_crystal_size_max 0.35
_exptl_crystal_size_mid 0.28
_exptl_crystal_size_min 0.13
_refine_diff_density_max 0.193
_refine_diff_density_min -0.160
_refine_diff_density_rms 0.036
_refine_ls_extinction_coef 0.0069(13)
_refine_ls_extinction_expression Fc^*^=kFc[1+0.001xFc^2^\l^3^/sin(2\q)]^-1/4^
_refine_ls_extinction_method SHELXL
_refine_ls_goodness_of_fit_ref 0.987
_refine_ls_hydrogen_treatment mixed
_refine_ls_matrix_type full
_refine_ls_number_parameters 255
_refine_ls_number_reflns 3515
_refine_ls_number_restraints 0
_refine_ls_restrained_S_all 0.987
_refine_ls_R_factor_all 0.1588
_refine_ls_R_factor_gt 0.0614
_refine_ls_shift/su_max 0.000
_refine_ls_shift/su_mean 0.000
_refine_ls_structure_factor_coef Fsqd
_refine_ls_weighting_details 'calc w=1/[\s^2^(Fo^2^)+(0.0587P)^2^+0.0000P] where P=(Fo^2^+2Fc^2^)/3'
_refine_ls_weighting_scheme calc
_refine_ls_wR_factor_gt 0.1272
_refine_ls_wR_factor_ref 0.1691
_reflns_number_gt 1536
_reflns_number_total 3515
_reflns_threshold_expression >2sigma(I)
_cod_data_source_file cs8b03655_si_002.cif
_cod_data_source_block xb0554_0m
_cod_depositor_comments
;
The following automatic conversions were performed:

data item '_symmetry_cell_setting' value 'Monoclinic' was changed to
'monoclinic' in accordance with the
/home/data/users/saulius/crontab/automatic-downloads/current/ACS/lib/dictionaries/cif_core.dic
dictionary named 'cif_core.dic' version 2.4.2 last updated on
2011-04-26.

Automatic conversion script
Id: cif_fix_values 6909 2019-04-08 15:41:33Z antanas 
;
_cod_original_cell_volume 1970.8(7)
_cod_original_sg_symbol_H-M P2(1)/n
_cod_database_code 4515774

loop_
_symmetry_equiv_pos_as_xyz
'x, y, z'
'-x+1/2, y+1/2, -z+1/2'
'-x, -y, -z'
'x-1/2, -y-1/2, z-1/2'

loop_
_atom_site_label
_atom_site_type_symbol
_atom_site_fract_x
_atom_site_fract_y
_atom_site_fract_z
_atom_site_U_iso_or_equiv
_atom_site_adp_type
_atom_site_occupancy
_atom_site_symmetry_multiplicity
_atom_site_calc_flag
_atom_site_refinement_flags
O1 O -0.1485(2) 0.1505(2) 0.7814(2) 0.0990(10) Uani 1 1 d .
O2 O -0.2019(2) -0.01668(19) 0.8084(2) 0.0820(8) Uani 1 1 d .
C1 C -0.3775(4) -0.0813(3) 0.7579(4) 0.1111(16) Uani 1 1 d .
H1A H -0.3431 -0.1318 0.7132 0.167 Uiso 1 1 calc R
H1B H -0.4483 -0.0619 0.7294 0.167 Uiso 1 1 calc R
H1C H -0.3865 -0.1126 0.8249 0.167 Uiso 1 1 calc R
C2 C -0.3100(3) 0.0122(3) 0.7672(4) 0.0989(14) Uani 1 1 d .
H2A H -0.3444 0.0632 0.8128 0.119 Uiso 1 1 calc R
H2B H -0.3027 0.0453 0.7000 0.119 Uiso 1 1 calc R
C3 C -0.1271(3) 0.0611(3) 0.8100(3) 0.0710(11) Uani 1 1 d .
C4 C -0.0206(3) 0.0189(3) 0.8473(3) 0.0660(10) Uani 1 1 d .
H4 H -0.0212 -0.0501 0.8739 0.079 Uiso 1 1 calc R
C5 C 0.0774(3) 0.0681(3) 0.8475(2) 0.0564(9) Uani 1 1 d .
C6 C 0.0921(3) 0.1758(3) 0.8084(2) 0.0661(10) Uani 1 1 d .
H6 H 0.0297 0.2158 0.7916 0.079 Uiso 1 1 calc R
C7 C 0.1902(3) 0.2199(3) 0.7955(3) 0.0659(10) Uani 1 1 d .
H7 H 0.1924 0.2895 0.7705 0.079 Uiso 1 1 calc R
C8 C 0.2974(3) 0.1651(2) 0.8184(2) 0.0535(9) Uani 1 1 d .
C9 C 0.2815(3) 0.0573(2) 0.8705(2) 0.0530(9) Uani 1 1 d .
C10 C 0.3754(3) 0.0018(3) 0.9029(2) 0.0627(10) Uani 1 1 d .
H10 H 0.4443 0.0318 0.8924 0.075 Uiso 1 1 calc R
C11 C 0.3683(3) -0.0955(3) 0.9496(3) 0.0651(10) Uani 1 1 d .
H11 H 0.4321 -0.1314 0.9699 0.078 Uiso 1 1 calc R
C12 C 0.2674(3) -0.1406(3) 0.9666(2) 0.0667(10) Uani 1 1 d .
H12 H 0.2623 -0.2065 0.9993 0.080 Uiso 1 1 calc R
C13 C 0.1739(3) -0.0874(3) 0.9349(2) 0.0621(10) Uani 1 1 d .
H13 H 0.1056 -0.1180 0.9469 0.075 Uiso 1 1 calc R
C14 C 0.1786(3) 0.0117(2) 0.8848(2) 0.0521(9) Uani 1 1 d .
C15 C 0.3623(3) 0.1540(3) 0.7187(3) 0.0632(10) Uani 1 1 d .
C16 C 0.3319(4) 0.0970(3) 0.6311(3) 0.0928(14) Uani 1 1 d .
H16 H 0.2664 0.0586 0.6277 0.111 Uiso 1 1 calc R
C17 C 0.4032(6) 0.0994(5) 0.5483(4) 0.126(2) Uani 1 1 d .
H17 H 0.3850 0.0621 0.4883 0.151 Uiso 1 1 calc R
C18 C 0.5002(6) 0.1560(5) 0.5536(5) 0.138(3) Uani 1 1 d .
H18 H 0.5457 0.1567 0.4967 0.165 Uiso 1 1 calc R
C19 C 0.5317(4) 0.2117(3) 0.6415(4) 0.0981(15) Uani 1 1 d .
H19 H 0.5983 0.2482 0.6451 0.118 Uiso 1 1 calc R
C20 C 0.4606(4) 0.2114(3) 0.7245(3) 0.0699(11) Uani 1 1 d .
C21 C 0.4671(3) 0.2626(3) 0.8257(3) 0.0656(10) Uani 1 1 d .
C22 C 0.5496(4) 0.3266(3) 0.8695(4) 0.0915(14) Uani 1 1 d .
H22 H 0.6131 0.3426 0.8337 0.110 Uiso 1 1 calc R
C23 C 0.5336(5) 0.3654(3) 0.9680(5) 0.1097(19) Uani 1 1 d .
H23 H 0.5869 0.4093 0.9982 0.132 Uiso 1 1 calc R
C24 C 0.4420(5) 0.3410(3) 1.0223(4) 0.1002(16) Uani 1 1 d .
H24 H 0.4340 0.3678 1.0887 0.120 Uiso 1 1 calc R
C25 C 0.3610(3) 0.2768(3) 0.9789(3) 0.0755(11) Uani 1 1 d .
H25 H 0.2983 0.2604 1.0157 0.091 Uiso 1 1 calc R
C26 C 0.3740(3) 0.2372(2) 0.8802(3) 0.0544(9) Uani 1 1 d .

loop_
_atom_site_aniso_label
_atom_site_aniso_U_11
_atom_site_aniso_U_22
_atom_site_aniso_U_33
_atom_site_aniso_U_23
_atom_site_aniso_U_13
_atom_site_aniso_U_12
O1 0.065(2) 0.084(2) 0.147(3) 0.0209(19) -0.0140(17) 0.0084(16)
O2 0.0494(19) 0.0736(18) 0.122(2) -0.0190(15) -0.0135(15) 0.0071(14)
C1 0.067(3) 0.110(4) 0.155(4) -0.015(3) -0.024(3) 0.001(3)
C2 0.053(3) 0.098(3) 0.144(4) -0.013(3) -0.024(3) 0.007(2)
C3 0.059(3) 0.073(3) 0.081(3) -0.011(2) -0.003(2) 0.003(2)
C4 0.050(3) 0.064(2) 0.084(3) -0.0007(18) -0.006(2) 0.006(2)
C5 0.050(3) 0.061(2) 0.058(2) -0.0086(17) 0.0010(18) 0.0063(18)
C6 0.058(3) 0.060(2) 0.080(3) 0.0032(19) -0.003(2) 0.0147(19)
C7 0.062(3) 0.058(2) 0.078(3) 0.0072(18) -0.002(2) 0.008(2)
C8 0.050(2) 0.055(2) 0.056(2) 0.0035(16) 0.0004(17) 0.0066(17)
C9 0.053(3) 0.053(2) 0.053(2) -0.0018(15) -0.0050(17) 0.0070(18)
C10 0.048(3) 0.058(2) 0.082(3) 0.0050(19) -0.0058(19) 0.0012(18)
C11 0.056(3) 0.060(2) 0.078(3) 0.0040(19) -0.013(2) 0.0004(19)
C12 0.074(3) 0.049(2) 0.077(3) 0.0035(17) -0.011(2) 0.003(2)
C13 0.056(3) 0.059(2) 0.070(2) -0.0004(18) -0.0008(19) -0.0046(18)
C14 0.048(2) 0.052(2) 0.056(2) -0.0065(16) -0.0018(17) 0.0047(18)
C15 0.076(3) 0.063(2) 0.050(2) 0.0030(18) 0.000(2) 0.024(2)
C16 0.116(4) 0.093(3) 0.069(3) -0.013(2) -0.015(3) 0.040(3)
C17 0.177(7) 0.131(5) 0.070(4) -0.002(3) 0.010(4) 0.077(5)
C18 0.190(7) 0.138(6) 0.089(4) 0.039(4) 0.061(5) 0.096(5)
C19 0.095(4) 0.096(3) 0.105(4) 0.042(3) 0.048(3) 0.041(3)
C20 0.071(3) 0.065(3) 0.075(3) 0.020(2) 0.016(2) 0.019(2)
C21 0.063(3) 0.050(2) 0.084(3) 0.020(2) 0.003(2) 0.0048(19)
C22 0.073(3) 0.063(3) 0.138(4) 0.031(3) -0.006(3) -0.009(2)
C23 0.112(5) 0.063(3) 0.152(5) 0.008(3) -0.051(4) -0.011(3)
C24 0.139(5) 0.068(3) 0.093(3) -0.014(2) -0.033(4) 0.007(3)
C25 0.092(3) 0.061(2) 0.074(3) 0.000(2) -0.006(2) 0.011(2)
C26 0.062(3) 0.046(2) 0.055(2) 0.0015(16) 0.0028(18) 0.0059(17)

loop_
_atom_type_symbol
_atom_type_description
_atom_type_scat_dispersion_real
_atom_type_scat_dispersion_imag
_atom_type_scat_source
C C 0.0033 0.0016 'International Tables Vol C Tables 4.2.6.8 and 6.1.1.4'
H H 0.0000 0.0000 'International Tables Vol C Tables 4.2.6.8 and 6.1.1.4'
O O 0.0106 0.0060 'International Tables Vol C Tables 4.2.6.8 and 6.1.1.4'

loop_
_geom_angle_atom_site_label_1
_geom_angle_atom_site_label_2
_geom_angle_atom_site_label_3
_geom_angle
C3 O2 C2 115.8(3)
C2 C1 H1A 109.5
C2 C1 H1B 109.5
H1A C1 H1B 109.5
C2 C1 H1C 109.5
H1A C1 H1C 109.5
H1B C1 H1C 109.5
C1 C2 O2 109.9(3)
C1 C2 H2A 109.7
O2 C2 H2A 109.7
C1 C2 H2B 109.7
O2 C2 H2B 109.7
H2A C2 H2B 108.2
O1 C3 O2 122.1(4)
O1 C3 C4 128.2(4)
O2 C3 C4 109.7(3)
C5 C4 C3 127.6(3)
C5 C4 H4 116.2
C3 C4 H4 116.2
C4 C5 C6 122.8(3)
C4 C5 C14 120.6(3)
C6 C5 C14 116.5(3)
C7 C6 C5 123.1(3)
C7 C6 H6 118.4
C5 C6 H6 118.4
C6 C7 C8 124.4(3)
C6 C7 H7 117.8
C8 C7 H7 117.8
C7 C8 C26 110.8(3)
C7 C8 C9 112.1(3)
C26 C8 C9 112.1(2)
C7 C8 C15 109.6(3)
C26 C8 C15 100.2(3)
C9 C8 C15 111.4(3)
C14 C9 C10 119.3(3)
C14 C9 C8 123.0(3)
C10 C9 C8 117.7(3)
C11 C10 C9 121.4(3)
C11 C10 H10 119.3
C9 C10 H10 119.3
C10 C11 C12 120.2(3)
C10 C11 H11 119.9
C12 C11 H11 119.9
C11 C12 C13 119.3(3)
C11 C12 H12 120.3
C13 C12 H12 120.3
C12 C13 C14 121.8(3)
C12 C13 H13 119.1
C14 C13 H13 119.1
C9 C14 C13 118.0(3)
C9 C14 C5 120.1(3)
C13 C14 C5 121.9(3)
C16 C15 C20 121.7(4)
C16 C15 C8 127.0(4)
C20 C15 C8 111.3(3)
C15 C16 C17 117.3(5)
C15 C16 H16 121.4
C17 C16 H16 121.4
C18 C17 C16 121.3(6)
C18 C17 H17 119.4
C16 C17 H17 119.4
C17 C18 C19 121.6(6)
C17 C18 H18 119.2
C19 C18 H18 119.2
C18 C19 C20 117.9(5)
C18 C19 H19 121.1
C20 C19 H19 121.1
C19 C20 C15 120.3(4)
C19 C20 C21 131.9(5)
C15 C20 C21 107.8(3)
C26 C21 C22 120.9(4)
C26 C21 C20 109.1(4)
C22 C21 C20 130.0(4)
C23 C22 C21 117.6(4)
C23 C22 H22 121.2
C21 C22 H22 121.2
C24 C23 C22 121.9(5)
C24 C23 H23 119.0
C22 C23 H23 119.0
C23 C24 C25 120.3(5)
C23 C24 H24 119.9
C25 C24 H24 119.9
C26 C25 C24 119.4(4)
C26 C25 H25 120.3
C24 C25 H25 120.3
C25 C26 C21 120.0(3)
C25 C26 C8 128.4(3)
C21 C26 C8 111.6(3)

loop_
_geom_bond_atom_site_label_1
_geom_bond_atom_site_label_2
_geom_bond_distance
O1 C3 1.205(4)
O2 C3 1.333(4)
O2 C2 1.454(4)
C1 C2 1.433(5)
C1 H1A 0.9600
C1 H1B 0.9600
C1 H1C 0.9600
C2 H2A 0.9700
C2 H2B 0.9700
C3 C4 1.472(5)
C4 C5 1.342(4)
C4 H4 0.9300
C5 C6 1.453(4)
C5 C14 1.490(4)
C6 C7 1.328(4)
C6 H6 0.9300
C7 C8 1.498(4)
C7 H7 0.9300
C8 C26 1.515(4)
C8 C9 1.523(4)
C8 C15 1.533(4)
C9 C14 1.391(4)
C9 C10 1.394(4)
C10 C11 1.364(4)
C10 H10 0.9300
C11 C12 1.373(5)
C11 H11 0.9300
C12 C13 1.373(4)
C12 H12 0.9300
C13 C14 1.403(4)
C13 H13 0.9300
C15 C16 1.384(5)
C15 C20 1.395(5)
C16 C17 1.393(7)
C16 H16 0.9300
C17 C18 1.376(7)
C17 H17 0.9300
C18 C19 1.383(7)
C18 H18 0.9300
C19 C20 1.392(5)
C19 H19 0.9300
C20 C21 1.459(5)
C21 C26 1.383(5)
C21 C22 1.396(5)
C22 C23 1.382(6)
C22 H22 0.9300
C23 C24 1.363(6)
C23 H23 0.9300
C24 C25 1.382(5)
C24 H24 0.9300
C25 C26 1.382(4)
C25 H25 0.9300

loop_
_geom_torsion_atom_site_label_1
_geom_torsion_atom_site_label_2
_geom_torsion_atom_site_label_3
_geom_torsion_atom_site_label_4
_geom_torsion
C3 O2 C2 C1 172.7(4)
C2 O2 C3 O1 1.9(5)
C2 O2 C3 C4 -176.5(3)
O1 C3 C4 C5 -7.4(7)
O2 C3 C4 C5 170.8(3)
C3 C4 C5 C6 -0.2(6)
C3 C4 C5 C14 -177.6(3)
C4 C5 C6 C7 -170.7(3)
C14 C5 C6 C7 6.8(5)
C5 C6 C7 C8 0.5(5)
C6 C7 C8 C26 -132.9(4)
C6 C7 C8 C9 -6.8(5)
C6 C7 C8 C15 117.4(4)
C7 C8 C9 C14 6.2(4)
C26 C8 C9 C14 131.5(3)
C15 C8 C9 C14 -117.1(3)
C7 C8 C9 C10 -175.3(3)
C26 C8 C9 C10 -50.0(4)
C15 C8 C9 C10 61.4(4)
C14 C9 C10 C11 -1.0(5)
C8 C9 C10 C11 -179.6(3)
C9 C10 C11 C12 -0.6(5)
C10 C11 C12 C13 0.9(5)
C11 C12 C13 C14 0.4(5)
C10 C9 C14 C13 2.2(5)
C8 C9 C14 C13 -179.3(3)
C10 C9 C14 C5 -178.0(3)
C8 C9 C14 C5 0.6(4)
C12 C13 C14 C9 -2.0(5)
C12 C13 C14 C5 178.2(3)
C4 C5 C14 C9 170.4(3)
C6 C5 C14 C9 -7.2(4)
C4 C5 C14 C13 -9.7(5)
C6 C5 C14 C13 172.7(3)
C7 C8 C15 C16 -62.6(4)
C26 C8 C15 C16 -179.2(3)
C9 C8 C15 C16 62.1(4)
C7 C8 C15 C20 116.6(3)
C26 C8 C15 C20 0.0(3)
C9 C8 C15 C20 -118.7(3)
C20 C15 C16 C17 -0.2(5)
C8 C15 C16 C17 178.9(3)
C15 C16 C17 C18 0.2(7)
C16 C17 C18 C19 0.8(9)
C17 C18 C19 C20 -1.7(8)
C18 C19 C20 C15 1.7(5)
C18 C19 C20 C21 -178.6(4)
C16 C15 C20 C19 -0.7(5)
C8 C15 C20 C19 -180.0(3)
C16 C15 C20 C21 179.4(3)
C8 C15 C20 C21 0.2(4)
C19 C20 C21 C26 179.8(3)
C15 C20 C21 C26 -0.4(4)
C19 C20 C21 C22 -1.2(6)
C15 C20 C21 C22 178.6(3)
C26 C21 C22 C23 -1.5(5)
C20 C21 C22 C23 179.7(4)
C21 C22 C23 C24 1.2(6)
C22 C23 C24 C25 -0.7(7)
C23 C24 C25 C26 0.3(6)
C24 C25 C26 C21 -0.5(5)
C24 C25 C26 C8 179.2(3)
C22 C21 C26 C25 1.1(5)
C20 C21 C26 C25 -179.8(3)
C22 C21 C26 C8 -178.7(3)
C20 C21 C26 C8 0.4(4)
C7 C8 C26 C25 64.3(4)
C9 C8 C26 C25 -61.8(4)
C15 C8 C26 C25 -180.0(3)
C7 C8 C26 C21 -116.0(3)
C9 C8 C26 C21 118.0(3)
C15 C8 C26 C21 -0.3(3)
